data_4065273
loop_
_publ_author_name
'Yi, Weiyin'
'Zhang, Jie'
'Hong, Longcheng'
'Chen, Zhenxia'
'Zhou, Xigeng'

_publ_section_title
;
 Insertion of Isocyanate and Isothiocyanate into the Ln--P \s-Bond of
 Organolanthanide Phosphides
;
_journal_issue 21
_journal_name_full Organometallics
_journal_page_first 5809
_journal_paper_doi 10.1021/om2006722
_journal_volume 30
_journal_year 2011
_chemical_formula_sum 'C46 H50 B N7 P S Y'
_chemical_formula_weight 863.68
_chemical_name_systematic
; 
 ? 
;
_space_group_IT_number 2
_symmetry_cell_setting triclinic
_symmetry_space_group_name_Hall '-P 1'
_symmetry_space_group_name_H-M 'P -1'
_atom_sites_solution_hydrogens geom
_atom_sites_solution_primary direct
_atom_sites_solution_secondary difmap
_audit_creation_method SHELXL-97
_cell_angle_alpha 76.376(5)
_cell_angle_beta 82.472(5)
_cell_angle_gamma 66.392(5)
_cell_formula_units_Z 2
_cell_length_a 11.212(4)
_cell_length_b 13.638(5)
_cell_length_c 16.428(6)
_cell_measurement_reflns_used 798
_cell_measurement_temperature 293(2)
_cell_measurement_theta_max 20.479
_cell_measurement_theta_min 2.553
_cell_volume 2235.1(14)
_computing_cell_refinement 'Bruker SMART'
_computing_data_collection 'Bruker SMART'
_computing_data_reduction 'Bruker SHELXTL'
_computing_molecular_graphics 'Bruker SHELXTL'
_computing_publication_material 'Bruker SHELXTL'
_computing_structure_refinement 'SHELXL-97 (Sheldrick, 1997)'
_computing_structure_solution 'SHELXS-97 (Sheldrick, 1990)'
_diffrn_ambient_temperature 293(2)
_diffrn_measured_fraction_theta_full 0.971
_diffrn_measured_fraction_theta_max 0.971
_diffrn_measurement_device_type 'CCD area detector'
_diffrn_measurement_method 'phi and omega scans'
_diffrn_radiation_monochromator graphite
_diffrn_radiation_source 'fine-focus sealed tube'
_diffrn_radiation_type MoK\a
_diffrn_radiation_wavelength 0.71073
_diffrn_reflns_av_R_equivalents 0.0504
_diffrn_reflns_av_sigmaI/netI 0.1288
_diffrn_reflns_limit_h_max 13
_diffrn_reflns_limit_h_min -13
_diffrn_reflns_limit_k_max 16
_diffrn_reflns_limit_k_min -16
_diffrn_reflns_limit_l_max 18
_diffrn_reflns_limit_l_min -20
_diffrn_reflns_number 10116
_diffrn_reflns_theta_full 26.01
_diffrn_reflns_theta_max 26.01
_diffrn_reflns_theta_min 1.88
_exptl_absorpt_coefficient_mu 1.427
_exptl_absorpt_correction_T_max 0.9193
_exptl_absorpt_correction_T_min 0.8144
_exptl_absorpt_correction_type multi-scan
_exptl_absorpt_process_details sadabs
_exptl_crystal_colour colorless
_exptl_crystal_density_diffrn 1.283
_exptl_crystal_density_method 'not measured'
_exptl_crystal_description block
_exptl_crystal_F_000 900
_exptl_crystal_size_max 0.15
_exptl_crystal_size_mid 0.12
_exptl_crystal_size_min 0.06
_refine_diff_density_max 0.789
_refine_diff_density_min -0.443
_refine_diff_density_rms 0.079
_refine_ls_extinction_method none
_refine_ls_goodness_of_fit_ref 0.907
_refine_ls_hydrogen_treatment mixed
_refine_ls_matrix_type full
_refine_ls_number_parameters 472
_refine_ls_number_reflns 8515
_refine_ls_number_restraints 13
_refine_ls_restrained_S_all 0.909
_refine_ls_R_factor_all 0.1384
_refine_ls_R_factor_gt 0.0654
_refine_ls_shift/su_max 0.001
_refine_ls_shift/su_mean 0.000
_refine_ls_structure_factor_coef Fsqd
_refine_ls_weighting_details 'calc w=1/[\s^2^(Fo^2^)+(0.0863P)^2^+0.0000P] where P=(Fo^2^+2Fc^2^)/3'
_refine_ls_weighting_scheme calc
_refine_ls_wR_factor_gt 0.1499
_refine_ls_wR_factor_ref 0.1762
_reflns_number_gt 4166
_reflns_number_total 8515
_reflns_threshold_expression >2sigma(I)
_cod_data_source_file om2006722_si_001.cif
_cod_data_source_block a10405a
_cod_depositor_comments
;
The following automatic conversions were performed:

'_symmetry_cell_setting' value 'Triclinic' changed to 'triclinic'
according to /home/saulius/struct/CIF-dictionaries/cif_core.dic
dictionary named 'cif_core.dic' version 2.4.1 from 2010-06-29.

Automatic conversion script
Id: cif_fix_values 1715 2011-07-08 13:25:40Z adriana 
;
_cod_original_cell_volume 2235.1(15)
_cod_original_sg_symbol_H-M P-1
_cod_database_code 4065273

loop_
_symmetry_equiv_pos_as_xyz
'x, y, z'
'-x, -y, -z'

loop_
_atom_site_label
_atom_site_type_symbol
_atom_site_fract_x
_atom_site_fract_y
_atom_site_fract_z
_atom_site_U_iso_or_equiv
_atom_site_adp_type
_atom_site_occupancy
_atom_site_symmetry_multiplicity
_atom_site_calc_flag
_atom_site_refinement_flags
Y1 Y 0.76260(5) 0.84424(4) 0.64442(3) 0.0474(2) Uani 1 1 d .
S1 S 0.92401(15) 0.87146(12) 0.74830(10) 0.0573(4) Uani 1 1 d .
P1 P 0.98056(16) 0.68499(14) 0.90948(10) 0.0621(5) Uani 1 1 d .
N1 N 0.8288(5) 0.7201(4) 0.7765(3) 0.0492(11) Uani 1 1 d .
N2 N 0.6933(5) 0.7329(4) 0.5784(3) 0.0521(12) Uani 1 1 d .
N3 N 0.7232(5) 0.7420(4) 0.4937(3) 0.0536(12) Uani 1 1 d .
N4 N 0.8248(4) 0.8881(4) 0.4421(3) 0.0573(13) Uani 1 1 d .
N5 N 0.8183(4) 0.9344(4) 0.5083(3) 0.0572(13) Uani 1 1 d .
N6 N 0.9624(4) 0.6936(4) 0.5079(3) 0.0525(12) Uani 1 1 d .
N7 N 0.9723(5) 0.7074(4) 0.5866(3) 0.0568(13) Uani 1 1 d .
B1 B 0.8438(7) 0.7660(6) 0.4530(4) 0.0551(18) Uani 1 1 d .
C1 C 0.8977(6) 0.7593(4) 0.8080(3) 0.0512(14) Uani 1 1 d .
C2 C 1.1023(6) 0.7437(6) 0.9050(4) 0.0674(18) Uani 1 1 d .
C3 C 1.2268(8) 0.6845(8) 0.8797(4) 0.097(3) Uani 1 1 d .
H3A H 1.2457 0.6184 0.8641 0.116 Uiso 1 1 calc R
C4 C 1.3263(9) 0.7236(11) 0.8774(5) 0.120(4) Uani 1 1 d .
H4A H 1.4097 0.6842 0.8581 0.144 Uiso 1 1 calc R
C5 C 1.3030(12) 0.8154(12) 0.9023(6) 0.128(4) Uani 1 1 d .
H5A H 1.3704 0.8391 0.9014 0.154 Uiso 1 1 calc R
C6 C 1.1832(11) 0.8741(9) 0.9286(6) 0.121(3) Uani 1 1 d .
H6A H 1.1669 0.9385 0.9462 0.145 Uiso 1 1 calc R
C7 C 1.0848(8) 0.8390(7) 0.9295(5) 0.094(2) Uani 1 1 d .
H7A H 1.0017 0.8812 0.9475 0.113 Uiso 1 1 calc R
C8 C 0.8617(7) 0.7520(7) 0.9860(4) 0.0720(19) Uani 1 1 d .
C9 C 0.8688(9) 0.6927(8) 1.0668(5) 0.114(3) Uani 1 1 d .
H9A H 0.9292 0.6211 1.0789 0.136 Uiso 1 1 calc R
C10 C 0.7872(13) 0.7383(12) 1.1302(7) 0.158(5) Uani 1 1 d U
H10A H 0.7947 0.6986 1.1850 0.190 Uiso 1 1 calc R
C11 C 0.6967(12) 0.8406(14) 1.1121(8) 0.155(5) Uani 1 1 d .
H11A H 0.6407 0.8707 1.1546 0.186 Uiso 1 1 calc R
C12 C 0.6862(8) 0.9006(8) 1.0323(7) 0.112(3) Uani 1 1 d .
H12A H 0.6220 0.9706 1.0209 0.134 Uiso 1 1 calc R
C13 C 0.7700(7) 0.8585(7) 0.9681(5) 0.085(2) Uani 1 1 d .
H13A H 0.7650 0.9005 0.9142 0.102 Uiso 1 1 calc R
C14 C 0.8032(6) 0.6267(5) 0.8195(4) 0.0545(15) Uani 1 1 d .
C15 C 0.7244(6) 0.6278(6) 0.8920(4) 0.0684(18) Uani 1 1 d .
H15A H 0.6892 0.6897 0.9156 0.082 Uiso 1 1 calc R
C16 C 0.6989(8) 0.5347(7) 0.9290(5) 0.091(2) Uani 1 1 d .
H16A H 0.6462 0.5351 0.9777 0.109 Uiso 1 1 calc R
C17 C 0.7486(9) 0.4443(7) 0.8959(5) 0.092(3) Uani 1 1 d .
H17A H 0.7327 0.3822 0.9223 0.110 Uiso 1 1 calc R
C18 C 0.8229(9) 0.4451(6) 0.8230(5) 0.092(2) Uani 1 1 d .
H18A H 0.8547 0.3840 0.7984 0.111 Uiso 1 1 calc R
C19 C 0.8512(7) 0.5350(5) 0.7856(4) 0.0729(19) Uani 1 1 d .
H19A H 0.9035 0.5336 0.7366 0.088 Uiso 1 1 calc R
C20 C 0.5902(8) 0.9595(8) 0.7488(5) 0.093(3) Uani 1 1 d .
H20A H 0.6046 0.9552 0.8073 0.112 Uiso 1 1 calc R
C21 C 0.6054(7) 1.0367(6) 0.6812(7) 0.084(2) Uani 1 1 d .
H21A H 0.6318 1.0962 0.6839 0.101 Uiso 1 1 calc R
C22 C 0.5543(7) 1.0269(6) 0.6124(5) 0.078(2) Uani 1 1 d .
H22A H 0.5381 1.0791 0.5587 0.093 Uiso 1 1 calc R
C23 C 0.5046(6) 0.9463(6) 0.6381(5) 0.076(2) Uani 1 1 d .
H23A H 0.4483 0.9317 0.6058 0.092 Uiso 1 1 calc R
C24 C 0.5279(7) 0.9046(6) 0.7221(6) 0.087(2) Uani 1 1 d .
H24A H 0.4914 0.8547 0.7588 0.105 Uiso 1 1 calc R
C25 C 0.5404(7) 0.6663(6) 0.6783(5) 0.088(2) Uani 1 1 d .
H25A H 0.5781 0.6857 0.7182 0.132 Uiso 1 1 calc R
H25B H 0.5589 0.5894 0.6927 0.132 Uiso 1 1 calc R
H25C H 0.4479 0.7063 0.6790 0.132 Uiso 1 1 calc R
C26 C 0.5978(6) 0.6938(5) 0.5918(4) 0.0615(17) Uani 1 1 d .
C27 C 0.5691(6) 0.6780(5) 0.5179(5) 0.0685(18) Uani 1 1 d .
H27A H 0.5074 0.6514 0.5109 0.082 Uiso 1 1 calc R
C28 C 0.6505(6) 0.7097(5) 0.4564(4) 0.0597(16) Uani 1 1 d .
C29 C 0.6592(7) 0.7104(6) 0.3646(4) 0.083(2) Uani 1 1 d .
H29A H 0.7251 0.7368 0.3378 0.124 Uiso 1 1 calc R
H29B H 0.5767 0.7574 0.3407 0.124 Uiso 1 1 calc R
H29C H 0.6814 0.6376 0.3565 0.124 Uiso 1 1 calc R
C30 C 0.8378(8) 0.9324(7) 0.2843(4) 0.113(3) Uani 1 1 d .
H30A H 0.8358 0.8613 0.2906 0.169 Uiso 1 1 calc R
H30B H 0.9170 0.9337 0.2546 0.169 Uiso 1 1 calc R
H30C H 0.7645 0.9861 0.2534 0.169 Uiso 1 1 calc R
C31 C 0.8318(6) 0.9574(6) 0.3685(4) 0.0695(19) Uani 1 1 d .
C32 C 0.8305(6) 1.0484(6) 0.3882(5) 0.085(2) Uani 1 1 d .
H32A H 0.8339 1.1100 0.3506 0.102 Uiso 1 1 calc R
C33 C 0.8230(6) 1.0331(5) 0.4757(5) 0.0665(18) Uani 1 1 d .
C34 C 0.8240(8) 1.1067(5) 0.5290(5) 0.095(3) Uani 1 1 d .
H34A H 0.8171 1.0737 0.5870 0.143 Uiso 1 1 calc R
H34B H 0.7517 1.1753 0.5163 0.143 Uiso 1 1 calc R
H34C H 0.9039 1.1187 0.5183 0.143 Uiso 1 1 calc R
C35 C 1.0871(7) 0.5744(5) 0.4050(4) 0.080(2) Uani 1 1 d .
H35A H 1.0116 0.6176 0.3723 0.119 Uiso 1 1 calc R
H35B H 1.0954 0.4996 0.4190 0.119 Uiso 1 1 calc R
H35C H 1.1634 0.5793 0.3732 0.119 Uiso 1 1 calc R
C36 C 1.0726(6) 0.6164(5) 0.4845(4) 0.0597(16) Uani 1 1 d .
C37 C 1.1553(6) 0.5787(5) 0.5488(4) 0.0651(17) Uani 1 1 d .
H37A H 1.2383 0.5239 0.5507 0.078 Uiso 1 1 calc R
C38 C 1.0923(6) 0.6373(5) 0.6105(4) 0.0562(15) Uani 1 1 d .
C39 C 1.1463(6) 0.6245(6) 0.6931(4) 0.082(2) Uani 1 1 d .
H39A H 1.0831 0.6749 0.7245 0.123 Uiso 1 1 calc R
H39B H 1.2244 0.6393 0.6835 0.123 Uiso 1 1 calc R
H39C H 1.1659 0.5512 0.7241 0.123 Uiso 1 1 calc R
C40 C 0.5844(9) 0.3534(7) 0.7327(7) 0.200(6) Uiso 1 1 d GD
H40A H 0.5210 0.4182 0.7069 0.240 Uiso 1 1 calc R
C41 C 0.6908(11) 0.3000(8) 0.6878(5) 0.201(6) Uiso 1 1 d GD
H41A H 0.7007 0.3281 0.6311 0.242 Uiso 1 1 calc R
C42 C 0.7828(8) 0.2059(8) 0.7252(7) 0.185(5) Uiso 1 1 d GD
H42A H 0.8561 0.1692 0.6943 0.222 Uiso 1 1 calc R
C43 C 0.7685(9) 0.1651(6) 0.8075(7) 0.199(5) Uiso 1 1 d GD
H43A H 0.8319 0.1003 0.8332 0.239 Uiso 1 1 calc R
C44 C 0.6621(10) 0.2185(8) 0.8524(5) 0.201(6) Uiso 1 1 d GD
H44A H 0.6522 0.1904 0.9091 0.241 Uiso 1 1 calc R
C45 C 0.5700(9) 0.3126(8) 0.8150(7) 0.188(5) Uiso 1 1 d GD
C46 C 0.4583(17) 0.3692(17) 0.8569(13) 0.428(16) Uiso 1 1 d D
H46A H 0.4591 0.3320 0.9144 0.642 Uiso 1 1 calc R
H46B H 0.3838 0.3737 0.8312 0.642 Uiso 1 1 calc R
H46C H 0.4541 0.4416 0.8545 0.642 Uiso 1 1 calc R
H1 H 0.859(4) 0.751(3) 0.395(3) 0.021(10) Uiso 1 1 d .

loop_
_atom_site_aniso_label
_atom_site_aniso_U_11
_atom_site_aniso_U_22
_atom_site_aniso_U_33
_atom_site_aniso_U_23
_atom_site_aniso_U_13
_atom_site_aniso_U_12
Y1 0.0411(3) 0.0513(3) 0.0403(3) -0.0078(2) -0.0022(2) -0.0085(3)
S1 0.0577(10) 0.0636(10) 0.0512(10) -0.0058(8) -0.0058(7) -0.0261(8)
P1 0.0577(11) 0.0784(11) 0.0462(10) -0.0048(8) -0.0080(8) -0.0244(9)
N1 0.054(3) 0.051(3) 0.037(3) -0.005(2) -0.003(2) -0.015(2)
N2 0.051(3) 0.054(3) 0.044(3) -0.015(2) 0.001(2) -0.011(2)
N3 0.051(3) 0.054(3) 0.048(3) -0.014(2) -0.007(2) -0.008(2)
N4 0.043(3) 0.066(3) 0.044(3) 0.004(3) 0.000(2) -0.011(3)
N5 0.052(3) 0.049(3) 0.054(3) -0.002(3) -0.002(2) -0.008(2)
N6 0.045(3) 0.054(3) 0.042(3) -0.013(2) -0.001(2) 0.001(2)
N7 0.051(3) 0.062(3) 0.042(3) -0.011(2) -0.005(2) -0.005(3)
B1 0.051(4) 0.068(5) 0.034(4) -0.016(3) 0.000(3) -0.009(4)
C1 0.052(4) 0.056(3) 0.041(3) -0.013(3) 0.004(3) -0.016(3)
C2 0.056(5) 0.098(5) 0.042(4) 0.000(4) -0.009(3) -0.030(4)
C3 0.081(6) 0.160(8) 0.047(4) -0.014(5) -0.006(4) -0.046(6)
C4 0.066(6) 0.229(13) 0.066(6) -0.021(7) 0.005(4) -0.065(8)
C5 0.122(10) 0.234(14) 0.067(7) -0.002(7) -0.008(6) -0.124(11)
C6 0.117(8) 0.186(10) 0.096(7) -0.009(7) -0.011(6) -0.103(9)
C7 0.078(6) 0.126(7) 0.094(6) -0.017(5) -0.019(4) -0.053(5)
C8 0.070(5) 0.112(6) 0.043(4) -0.017(4) -0.008(3) -0.042(5)
C9 0.106(7) 0.176(9) 0.049(5) -0.018(5) 0.006(5) -0.049(6)
C10 0.150(10) 0.232(12) 0.068(7) -0.025(8) 0.020(7) -0.058(9)
C11 0.118(10) 0.286(17) 0.088(9) -0.098(11) 0.039(7) -0.086(11)
C12 0.082(6) 0.160(9) 0.109(8) -0.072(7) 0.004(6) -0.039(6)
C13 0.070(5) 0.120(7) 0.072(5) -0.039(5) 0.004(4) -0.034(5)
C14 0.066(4) 0.062(4) 0.039(3) -0.001(3) -0.011(3) -0.029(3)
C15 0.073(5) 0.083(5) 0.056(4) -0.009(4) -0.001(3) -0.040(4)
C16 0.111(7) 0.115(6) 0.068(5) -0.006(5) 0.005(4) -0.072(6)
C17 0.138(8) 0.097(6) 0.064(5) 0.012(5) -0.034(5) -0.075(6)
C18 0.137(7) 0.075(5) 0.080(6) -0.014(4) -0.026(5) -0.050(5)
C19 0.099(6) 0.067(4) 0.059(4) -0.011(4) -0.006(4) -0.039(4)
C20 0.063(5) 0.121(7) 0.066(5) -0.046(5) -0.007(4) 0.011(5)
C21 0.052(4) 0.064(5) 0.136(8) -0.053(5) -0.004(5) -0.003(4)
C22 0.054(4) 0.063(4) 0.086(6) -0.010(4) 0.002(4) 0.004(4)
C23 0.046(4) 0.099(6) 0.079(6) -0.038(5) -0.005(4) -0.012(4)
C24 0.057(5) 0.089(5) 0.087(6) -0.012(5) 0.027(4) -0.011(4)
C25 0.088(5) 0.104(5) 0.085(6) -0.023(4) 0.019(4) -0.055(5)
C26 0.055(4) 0.059(4) 0.067(5) -0.021(3) 0.000(3) -0.014(3)
C27 0.053(4) 0.061(4) 0.092(6) -0.027(4) -0.013(4) -0.013(3)
C28 0.057(4) 0.050(4) 0.062(4) -0.018(3) -0.016(3) -0.003(3)
C29 0.081(5) 0.086(5) 0.070(5) -0.028(4) -0.028(4) -0.007(4)
C30 0.105(6) 0.132(7) 0.045(5) 0.016(4) 0.007(4) -0.010(5)
C31 0.050(4) 0.078(5) 0.053(5) 0.009(4) 0.000(3) -0.009(4)
C32 0.051(4) 0.078(5) 0.089(6) 0.034(5) 0.003(4) -0.016(4)
C33 0.042(4) 0.059(4) 0.083(5) 0.006(4) -0.003(3) -0.015(3)
C34 0.088(6) 0.061(4) 0.124(7) -0.002(5) -0.007(5) -0.025(4)
C35 0.071(5) 0.075(4) 0.072(5) -0.029(4) 0.010(4) -0.003(4)
C36 0.053(4) 0.058(4) 0.054(4) -0.015(3) 0.005(3) -0.006(3)
C37 0.046(4) 0.059(4) 0.073(5) -0.016(3) 0.002(3) -0.002(3)
C38 0.046(4) 0.057(4) 0.051(4) -0.011(3) 0.000(3) -0.005(3)
C39 0.050(4) 0.095(5) 0.075(5) -0.020(4) -0.016(4) 0.005(4)

loop_
_atom_type_symbol
_atom_type_description
_atom_type_scat_dispersion_real
_atom_type_scat_dispersion_imag
_atom_type_scat_source
C C 0.0033 0.0016 'International Tables Vol C Tables 4.2.6.8 and 6.1.1.4'
H H 0.0000 0.0000 'International Tables Vol C Tables 4.2.6.8 and 6.1.1.4'
B B 0.0013 0.0007 'International Tables Vol C Tables 4.2.6.8 and 6.1.1.4'
N N 0.0061 0.0033 'International Tables Vol C Tables 4.2.6.8 and 6.1.1.4'
P P 0.1023 0.0942 'International Tables Vol C Tables 4.2.6.8 and 6.1.1.4'
S S 0.1246 0.1234 'International Tables Vol C Tables 4.2.6.8 and 6.1.1.4'
Y Y -2.7962 3.5667 'International Tables Vol C Tables 4.2.6.8 and 6.1.1.4'

loop_
_geom_angle_atom_site_label_1
_geom_angle_atom_site_label_2
_geom_angle_atom_site_label_3
_geom_angle
N1 Y1 N5 149.92(16)
N1 Y1 N2 99.29(16)
N5 Y1 N2 90.62(17)
N1 Y1 N7 83.56(15)
N5 Y1 N7 71.99(15)
N2 Y1 N7 73.79(16)
N1 Y1 C22 128.93(19)
N5 Y1 C22 77.06(19)
N2 Y1 C22 97.2(2)
N7 Y1 C22 147.5(2)
N1 Y1 C23 112.3(2)
N5 Y1 C23 97.7(2)
N2 Y1 C23 75.18(19)
N7 Y1 C23 147.06(19)
C22 Y1 C23 30.2(2)
N1 Y1 C24 83.4(2)
N5 Y1 C24 125.7(2)
N2 Y1 C24 87.1(3)
N7 Y1 C24 154.8(2)
C22 Y1 C24 49.6(2)
C23 Y1 C24 30.0(2)
N1 Y1 C20 79.8(2)
N5 Y1 C20 120.6(3)
N2 Y1 C20 117.0(3)
N7 Y1 C20 161.4(2)
C22 Y1 C20 49.8(2)
C23 Y1 C20 49.6(2)
C24 Y1 C20 29.9(2)
N1 Y1 C21 106.3(3)
N5 Y1 C21 90.7(3)
N2 Y1 C21 124.5(2)
N7 Y1 C21 155.7(2)
C22 Y1 C21 30.3(2)
C23 Y1 C21 49.7(2)
C24 Y1 C21 49.5(2)
C20 Y1 C21 30.0(2)
N1 Y1 S1 59.14(12)
N5 Y1 S1 101.29(13)
N2 Y1 S1 152.95(11)
N7 Y1 S1 86.80(12)
C22 Y1 S1 109.0(2)
C23 Y1 S1 126.13(16)
C24 Y1 S1 104.8(2)
C20 Y1 S1 77.6(2)
C21 Y1 S1 79.96(19)
N1 Y1 C1 24.98(14)
N5 Y1 C1 131.95(17)
N2 Y1 C1 123.22(15)
N7 Y1 C1 85.08(15)
C22 Y1 C1 124.0(2)
C23 Y1 C1 121.7(2)
C24 Y1 C1 92.1(2)
C20 Y1 C1 76.3(2)
C21 Y1 C1 94.9(2)
S1 Y1 C1 34.18(12)
C1 S1 Y1 78.8(2)
C8 P1 C2 101.3(3)
C8 P1 C1 102.4(3)
C2 P1 C1 101.8(3)
C1 N1 C14 122.7(5)
C1 N1 Y1 104.0(3)
C14 N1 Y1 133.2(4)
C26 N2 N3 104.7(5)
C26 N2 Y1 136.6(4)
N3 N2 Y1 114.1(3)
C28 N3 N2 111.5(5)
C28 N3 B1 125.4(5)
N2 N3 B1 122.1(5)
N5 N4 C31 110.4(5)
N5 N4 B1 122.5(5)
C31 N4 B1 126.4(6)
C33 N5 N4 106.3(5)
C33 N5 Y1 135.6(5)
N4 N5 Y1 116.8(3)
C36 N6 N7 110.4(5)
C36 N6 B1 126.3(5)
N7 N6 B1 123.1(4)
C38 N7 N6 105.6(4)
C38 N7 Y1 140.2(4)
N6 N7 Y1 114.1(3)
N6 B1 N3 109.0(5)
N6 B1 N4 108.8(5)
N3 B1 N4 113.4(5)
N6 B1 H1 111(2)
N3 B1 H1 108(2)
N4 B1 H1 106(2)
N1 C1 S1 117.9(4)
N1 C1 P1 120.4(4)
S1 C1 P1 121.3(4)
N1 C1 Y1 51.0(3)
S1 C1 Y1 66.99(19)
P1 C1 Y1 170.9(3)
C3 C2 C7 115.7(7)
C3 C2 P1 117.2(7)
C7 C2 P1 127.0(6)
C2 C3 C4 120.0(9)
C2 C3 H3A 120.0
C4 C3 H3A 120.0
C5 C4 C3 121.2(10)
C5 C4 H4A 119.4
C3 C4 H4A 119.4
C4 C5 C6 120.2(11)
C4 C5 H5A 119.9
C6 C5 H5A 119.9
C5 C6 C7 119.5(11)
C5 C6 H6A 120.3
C7 C6 H6A 120.3
C6 C7 C2 123.3(9)
C6 C7 H7A 118.4
C2 C7 H7A 118.4
C9 C8 C13 119.4(7)
C9 C8 P1 116.3(6)
C13 C8 P1 124.2(5)
C8 C9 C10 120.7(10)
C8 C9 H9A 119.6
C10 C9 H9A 119.6
C11 C10 C9 119.6(11)
C11 C10 H10A 120.2
C9 C10 H10A 120.2
C10 C11 C12 120.9(10)
C10 C11 H11A 119.5
C12 C11 H11A 119.5
C11 C12 C13 120.7(10)
C11 C12 H12A 119.6
C13 C12 H12A 119.6
C12 C13 C8 118.6(8)
C12 C13 H13A 120.7
C8 C13 H13A 120.7
C19 C14 C15 118.9(6)
C19 C14 N1 119.0(5)
C15 C14 N1 122.0(6)
C14 C15 C16 118.9(7)
C14 C15 H15A 120.5
C16 C15 H15A 120.5
C17 C16 C15 121.6(7)
C17 C16 H16A 119.2
C15 C16 H16A 119.2
C16 C17 C18 119.1(7)
C16 C17 H17A 120.5
C18 C17 H17A 120.5
C17 C18 C19 120.7(7)
C17 C18 H18A 119.7
C19 C18 H18A 119.7
C14 C19 C18 120.7(7)
C14 C19 H19A 119.6
C18 C19 H19A 119.6
C24 C20 C21 107.9(7)
C24 C20 Y1 75.0(4)
C21 C20 Y1 75.1(4)
C24 C20 H20A 125.5
C21 C20 H20A 125.5
Y1 C20 H20A 125.5
C20 C21 C22 107.6(7)
C20 C21 Y1 74.9(4)
C22 C21 Y1 73.8(4)
C20 C21 H21A 125.8
C22 C21 H21A 125.8
Y1 C21 H21A 125.8
C23 C22 C21 108.2(7)
C23 C22 Y1 75.8(4)
C21 C22 Y1 75.9(4)
C23 C22 H22A 125.2
C21 C22 H22A 125.2
Y1 C22 H22A 125.2
C24 C23 C22 107.6(7)
C24 C23 Y1 75.1(4)
C22 C23 Y1 74.0(4)
C24 C23 H23A 125.7
C22 C23 H23A 125.7
Y1 C23 H23A 125.7
C20 C24 C23 108.7(7)
C20 C24 Y1 75.1(4)
C23 C24 Y1 75.0(4)
C20 C24 H24A 125.2
C23 C24 H24A 125.2
Y1 C24 H24A 125.2
C26 C25 H25A 109.5
C26 C25 H25B 109.5
H25A C25 H25B 109.5
C26 C25 H25C 109.5
H25A C25 H25C 109.5
H25B C25 H25C 109.5
N2 C26 C27 110.6(6)
N2 C26 C25 122.2(6)
C27 C26 C25 127.1(7)
C26 C27 C28 106.2(6)
C26 C27 H27A 126.9
C28 C27 H27A 126.9
N3 C28 C27 107.0(6)
N3 C28 C29 124.4(6)
C27 C28 C29 128.6(7)
C28 C29 H29A 109.5
C28 C29 H29B 109.5
H29A C29 H29B 109.5
C28 C29 H29C 109.5
H29A C29 H29C 109.5
H29B C29 H29C 109.5
C31 C30 H30A 109.5
C31 C30 H30B 109.5
H30A C30 H30B 109.5
C31 C30 H30C 109.5
H30A C30 H30C 109.5
H30B C30 H30C 109.5
C32 C31 N4 107.0(6)
C32 C31 C30 129.0(7)
N4 C31 C30 124.0(7)
C31 C32 C33 107.4(6)
C31 C32 H32A 126.3
C33 C32 H32A 126.3
N5 C33 C32 108.9(7)
N5 C33 C34 122.2(7)
C32 C33 C34 128.9(7)
C33 C34 H34A 109.5
C33 C34 H34B 109.5
H34A C34 H34B 109.5
C33 C34 H34C 109.5
H34A C34 H34C 109.5
H34B C34 H34C 109.5
C36 C35 H35A 109.5
C36 C35 H35B 109.5
H35A C35 H35B 109.5
C36 C35 H35C 109.5
H35A C35 H35C 109.5
H35B C35 H35C 109.5
N6 C36 C37 107.3(5)
N6 C36 C35 123.1(6)
C37 C36 C35 129.2(6)
C36 C37 C38 106.9(5)
C36 C37 H37A 126.5
C38 C37 H37A 126.5
N7 C38 C37 109.7(6)
N7 C38 C39 124.2(5)
C37 C38 C39 126.0(6)
C38 C39 H39A 109.5
C38 C39 H39B 109.5
H39A C39 H39B 109.5
C38 C39 H39C 109.5
H39A C39 H39C 109.5
H39B C39 H39C 109.5
C41 C40 C45 120.0
C41 C40 H40A 120.0
C45 C40 H40A 120.0
C40 C41 C42 120.0
C40 C41 H41A 120.0
C42 C41 H41A 120.0
C41 C42 C43 120.0
C41 C42 H42A 120.0
C43 C42 H42A 120.0
C44 C43 C42 120.0
C44 C43 H43A 120.0
C42 C43 H43A 120.0
C45 C44 C43 120.0
C45 C44 H44A 120.0
C43 C44 H44A 120.0
C44 C45 C40 120.0
C44 C45 C46 122.7(10)
C40 C45 C46 117.3(9)
C45 C46 H46A 109.5
C45 C46 H46B 109.5
H46A C46 H46B 109.5
C45 C46 H46C 109.5
H46A C46 H46C 109.5
H46B C46 H46C 109.5

loop_
_geom_bond_atom_site_label_1
_geom_bond_atom_site_label_2
_geom_bond_distance
Y1 N1 2.410(4)
Y1 N5 2.420(5)
Y1 N2 2.456(5)
Y1 N7 2.579(5)
Y1 C22 2.642(6)
Y1 C23 2.665(7)
Y1 C24 2.666(6)
Y1 C20 2.667(7)
Y1 C21 2.669(6)
Y1 S1 2.8233(18)
Y1 C1 3.009(6)
S1 C1 1.723(6)
P1 C8 1.821(7)
P1 C2 1.826(7)
P1 C1 1.877(6)
N1 C1 1.310(7)
N1 C14 1.422(7)
N2 C26 1.349(7)
N2 N3 1.375(6)
N3 C28 1.335(7)
N3 B1 1.549(8)
N4 N5 1.361(6)
N4 C31 1.363(7)
N4 B1 1.561(9)
N5 C33 1.346(7)
N6 C36 1.345(6)
N6 N7 1.375(6)
N6 B1 1.548(8)
N7 C38 1.345(7)
B1 H1 1.00(4)
C2 C3 1.370(10)
C2 C7 1.381(10)
C3 C4 1.408(12)
C3 H3A 0.9300
C4 C5 1.325(13)
C4 H4A 0.9300
C5 C6 1.335(14)
C5 H5A 0.9300
C6 C7 1.366(10)
C6 H6A 0.9300
C7 H7A 0.9300
C8 C9 1.376(9)
C8 C13 1.391(9)
C9 C10 1.382(13)
C9 H9A 0.9300
C10 C11 1.347(15)
C10 H10A 0.9300
C11 C12 1.364(14)
C11 H11A 0.9300
C12 C13 1.385(10)
C12 H12A 0.9300
C13 H13A 0.9300
C14 C19 1.369(8)
C14 C15 1.385(8)
C15 C16 1.395(9)
C15 H15A 0.9300
C16 C17 1.346(10)
C16 H16A 0.9300
C17 C18 1.367(10)
C17 H17A 0.9300
C18 C19 1.374(9)
C18 H18A 0.9300
C19 H19A 0.9300
C20 C24 1.376(10)
C20 C21 1.383(11)
C20 H20A 0.9800
C21 C22 1.388(10)
C21 H21A 0.9800
C22 C23 1.381(9)
C22 H22A 0.9800
C23 C24 1.378(10)
C23 H23A 0.9800
C24 H24A 0.9800
C25 C26 1.508(9)
C25 H25A 0.9600
C25 H25B 0.9600
C25 H25C 0.9600
C26 C27 1.381(8)
C27 C28 1.382(8)
C27 H27A 0.9300
C28 C29 1.495(8)
C29 H29A 0.9600
C29 H29B 0.9600
C29 H29C 0.9600
C30 C31 1.487(10)
C30 H30A 0.9600
C30 H30B 0.9600
C30 H30C 0.9600
C31 C32 1.349(10)
C32 C33 1.399(9)
C32 H32A 0.9300
C33 C34 1.484(9)
C34 H34A 0.9600
C34 H34B 0.9600
C34 H34C 0.9600
C35 C36 1.511(8)
C35 H35A 0.9600
C35 H35B 0.9600
C35 H35C 0.9600
C36 C37 1.362(8)
C37 C38 1.381(8)
C37 H37A 0.9300
C38 C39 1.503(8)
C39 H39A 0.9600
C39 H39B 0.9600
C39 H39C 0.9600
C40 C41 1.350(5)
C40 C45 1.351(5)
C40 H40A 0.9300
C41 C42 1.350(5)
C41 H41A 0.9300
C42 C43 1.350(5)
C42 H42A 0.9300
C43 C44 1.350(5)
C43 H43A 0.9300
C44 C45 1.350(5)
C44 H44A 0.9300
C45 C46 1.375(12)
C46 H46A 0.9600
C46 H46B 0.9600
C46 H46C 0.9600
